data_4107149
loop_
_publ_author_name
'Donald J. Darensbourg'
'Stephanie J. Wilson'

_publ_contact_author_address
;Department of Chemistry
Texas A&M University
College Station, TX 77843
;
_publ_contact_author_email djdarens@mail.chem.tamu.edu
_publ_contact_author_name 'Donald J. Darensbourg'
_publ_contact_author_phone 979-845-5417
_publ_section_title
;
 Synthesis of Poly(indene carbonate) from Indene Oxide and Carbon
 Dioxide-A Polycarbonate with a Rigid Backbone
;
_journal_name_full 'Journal of the American Chemical Society'
_journal_page_first 18610
_journal_page_last 18613
_journal_paper_doi 10.1021/ja208711c
_journal_volume 133
_journal_year 2011
_chemical_formula_moiety 'C10 H8 O3'
_chemical_formula_sum 'C10 H8 O3'
_chemical_formula_weight 176.16
_chemical_melting_point 353(1)
_chemical_name_common 'cis-indene carbonate'
_chemical_name_systematic
; 
 ? 
;
_space_group_IT_number 14
_symmetry_cell_setting monoclinic
_symmetry_space_group_name_Hall '-P 2ybc'
_symmetry_space_group_name_H-M 'P 1 21/c 1'
_atom_sites_solution_hydrogens geom
_atom_sites_solution_primary direct
_atom_sites_solution_secondary difmap
_audit_creation_method SHELXL-97
_cell_angle_alpha 90.00
_cell_angle_beta 98.066(6)
_cell_angle_gamma 90.00
_cell_formula_units_Z 8
_cell_length_a 8.780(5)
_cell_length_b 11.000(6)
_cell_length_c 17.033(9)
_cell_measurement_reflns_used 4545
_cell_measurement_temperature 293(2)
_cell_measurement_theta_max 24.87
_cell_measurement_theta_min 2.21
_cell_volume 1628.8(15)
_computing_cell_refinement 'Bruker SAINT'
_computing_data_collection 'Bruker APEX2'
_computing_data_reduction 'BRUKER SAINT'
_computing_molecular_graphics 'Bruker SHELXTL'
_computing_publication_material 'Bruker SHELXTL'
_computing_structure_refinement 'SHELXL-97 (Sheldrick, 2008)'
_computing_structure_solution 'SHELXS-97 (Sheldrick, 2008)'
_diffrn_ambient_temperature 293(2)
_diffrn_measured_fraction_theta_full 0.994
_diffrn_measured_fraction_theta_max 0.994
_diffrn_measurement_device_type 'Bruker APEX-II CCD'
_diffrn_measurement_method 'phi and omega scans'
_diffrn_radiation_monochromator graphite
_diffrn_radiation_source 'fine-focus sealed tube'
_diffrn_radiation_type MoK\a
_diffrn_radiation_wavelength 0.71073
_diffrn_reflns_av_R_equivalents 0.0403
_diffrn_reflns_av_sigmaI/netI 0.0283
_diffrn_reflns_limit_h_max 10
_diffrn_reflns_limit_h_min -10
_diffrn_reflns_limit_k_max 13
_diffrn_reflns_limit_k_min -13
_diffrn_reflns_limit_l_max 21
_diffrn_reflns_limit_l_min -21
_diffrn_reflns_number 16508
_diffrn_reflns_theta_full 26.22
_diffrn_reflns_theta_max 26.22
_diffrn_reflns_theta_min 2.21
_diffrn_standards_decay_% 0
_diffrn_standards_interval_count 0
_diffrn_standards_interval_time 0
_diffrn_standards_number 0
_exptl_absorpt_coefficient_mu 0.107
_exptl_absorpt_correction_T_max 0.9848
_exptl_absorpt_correction_T_min 0.6617
_exptl_absorpt_correction_type multi-scan
_exptl_absorpt_process_details 'SADABS; (Sheldrick, 2006)'
_exptl_crystal_colour colorless
_exptl_crystal_density_diffrn 1.437
_exptl_crystal_description plate
_exptl_crystal_F_000 736
_exptl_crystal_size_max .25
_exptl_crystal_size_mid .12
_exptl_crystal_size_min .12
_refine_diff_density_max 0.213
_refine_diff_density_min -0.189
_refine_diff_density_rms 0.041
_refine_ls_extinction_method none
_refine_ls_goodness_of_fit_ref 1.032
_refine_ls_hydrogen_treatment mixed
_refine_ls_matrix_type full
_refine_ls_number_parameters 235
_refine_ls_number_reflns 3265
_refine_ls_number_restraints 0
_refine_ls_restrained_S_all 1.032
_refine_ls_R_factor_all 0.0466
_refine_ls_R_factor_gt 0.0369
_refine_ls_shift/su_max 0.022
_refine_ls_shift/su_mean 0.004
_refine_ls_structure_factor_coef Fsqd
_refine_ls_weighting_details 'calc w=1/[\s^2^(Fo^2^)+(0.0420P)^2^+0.5065P] where P=(Fo^2^+2Fc^2^)/3'
_refine_ls_weighting_scheme calc
_refine_ls_wR_factor_gt 0.0885
_refine_ls_wR_factor_ref 0.0951
_reflns_number_gt 2680
_reflns_number_total 3265
_reflns_threshold_expression >2sigma(I)
_cod_data_source_file ja208711c_si_002_1.cif
_cod_data_source_block Indene_Carbonate
_cod_original_cell_volume 1628.8(14)
_cod_database_code 4107149

loop_
_symmetry_equiv_pos_as_xyz
'x, y, z'
'-x, y+1/2, -z+1/2'
'-x, -y, -z'
'x, -y-1/2, z-1/2'

loop_
_atom_site_label
_atom_site_type_symbol
_atom_site_fract_x
_atom_site_fract_y
_atom_site_fract_z
_atom_site_U_iso_or_equiv
_atom_site_adp_type
_atom_site_occupancy
_atom_site_symmetry_multiplicity
_atom_site_calc_flag
_atom_site_refinement_flags
C1 C 0.57145(16) 0.15767(12) 0.13784(8) 0.0271(3) Uani 1 1 d .
H1 H 0.4610 0.1435 0.1367 0.032 Uiso 1 1 calc R
C2 C 0.66873(17) 0.07709(13) 0.19918(8) 0.0308(3) Uani 1 1 d .
H2 H 0.6071 0.0409 0.2369 0.037 Uiso 1 1 calc R
C3 C 0.74585(18) -0.01938(13) 0.15384(9) 0.0344(3) Uani 1 1 d .
H3A H 0.8540 -0.0272 0.1747 0.041 Uiso 1 1 calc R
H3B H 0.6963 -0.0977 0.1567 0.041 Uiso 1 1 calc R
C4 C 0.72526(16) 0.02770(12) 0.06973(9) 0.0282(3) Uani 1 1 d .
C5 C 0.78993(18) -0.01511(14) 0.00533(9) 0.0355(4) Uani 1 1 d .
H4 H 0.8569 -0.0810 0.0110 0.043 Uiso 1 1 calc R
C6 C 0.75366(18) 0.04138(15) -0.06743(9) 0.0382(4) Uani 1 1 d .
H5 H 0.7970 0.0133 -0.1108 0.046 Uiso 1 1 calc R
C7 C 0.65317(18) 0.13960(15) -0.07646(9) 0.0377(4) Uani 1 1 d .
H6 H 0.6299 0.1768 -0.1257 0.045 Uiso 1 1 calc R
C8 C 0.58735(17) 0.18246(14) -0.01243(9) 0.0323(3) Uani 1 1 d .
H7 H 0.5194 0.2478 -0.0183 0.039 Uiso 1 1 calc R
C9 C 0.62480(15) 0.12598(12) 0.06047(8) 0.0258(3) Uani 1 1 d .
C10 C 0.74042(18) 0.27698(13) 0.21744(8) 0.0312(3) Uani 1 1 d .
C11 C 0.21878(15) 0.47048(12) 0.92643(8) 0.0263(3) Uani 1 1 d .
H8 H 0.2141 0.5589 0.9326 0.032 Uiso 1 1 calc R
C12 C 0.08859(16) 0.42359(13) 0.86342(8) 0.0273(3) Uani 1 1 d .
H9 H 0.0331 0.4905 0.8341 0.033 Uiso 1 1 calc R
C13 C -0.01824(16) 0.34501(13) 0.90556(8) 0.0274(3) Uani 1 1 d .
H10B H -0.1188 0.3824 0.9032 0.033 Uiso 1 1 calc R
H10A H -0.0301 0.2648 0.8818 0.033 Uiso 1 1 calc R
C14 C 0.06084(15) 0.33770(12) 0.99000(8) 0.0244(3) Uani 1 1 d .
C15 C 0.01420(16) 0.27400(13) 1.05318(8) 0.0277(3) Uani 1 1 d .
H11 H -0.0774 0.2303 1.0465 0.033 Uiso 1 1 calc R
C16 C 0.10632(17) 0.27677(13) 1.12619(9) 0.0312(3) Uani 1 1 d .
H12 H 0.0765 0.2341 1.1686 0.037 Uiso 1 1 calc R
C17 C 0.24279(17) 0.34259(13) 1.13668(8) 0.0319(3) Uani 1 1 d .
H13 H 0.3041 0.3426 1.1859 0.038 Uiso 1 1 calc R
C18 C 0.28840(16) 0.40832(13) 1.07433(8) 0.0293(3) Uani 1 1 d .
H14 H 0.3791 0.4532 1.0814 0.035 Uiso 1 1 calc R
C19 C 0.19576(15) 0.40551(12) 1.00141(8) 0.0241(3) Uani 1 1 d .
C20 C 0.32307(17) 0.36401(13) 0.83192(8) 0.0300(3) Uani 1 1 d .
O1 O 0.61559(12) 0.28083(8) 0.16275(6) 0.0302(2) Uani 1 1 d .
O2 O 0.78171(13) 0.16228(9) 0.23736(6) 0.0370(3) Uani 1 1 d .
O3 O 0.80831(14) 0.36474(10) 0.24509(6) 0.0434(3) Uani 1 1 d .
O4 O 0.35864(11) 0.43309(9) 0.89671(6) 0.0303(2) Uani 1 1 d .
O5 O 0.17155(12) 0.35015(9) 0.81265(6) 0.0333(3) Uani 1 1 d .
O6 O 0.41697(13) 0.31798(10) 0.79674(7) 0.0421(3) Uani 1 1 d .

loop_
_atom_site_aniso_label
_atom_site_aniso_U_11
_atom_site_aniso_U_22
_atom_site_aniso_U_33
_atom_site_aniso_U_23
_atom_site_aniso_U_13
_atom_site_aniso_U_12
C1 0.0275(7) 0.0218(7) 0.0328(8) -0.0011(6) 0.0071(6) -0.0005(5)
C2 0.0372(8) 0.0256(7) 0.0308(8) 0.0033(6) 0.0097(6) -0.0001(6)
C3 0.0401(9) 0.0248(7) 0.0389(8) 0.0043(6) 0.0083(7) 0.0053(6)
C4 0.0284(7) 0.0226(7) 0.0343(8) -0.0025(6) 0.0069(6) -0.0029(6)
C5 0.0359(8) 0.0280(8) 0.0448(9) -0.0070(7) 0.0131(7) -0.0003(6)
C6 0.0380(9) 0.0440(9) 0.0354(8) -0.0110(7) 0.0147(7) -0.0083(7)
C7 0.0352(8) 0.0489(10) 0.0285(8) 0.0005(7) 0.0028(6) -0.0075(7)
C8 0.0277(8) 0.0360(8) 0.0325(8) 0.0028(6) 0.0022(6) 0.0008(6)
C9 0.0222(7) 0.0255(7) 0.0300(7) -0.0011(6) 0.0044(6) -0.0030(5)
C10 0.0392(8) 0.0315(8) 0.0239(7) -0.0003(6) 0.0084(6) -0.0005(6)
C11 0.0280(7) 0.0204(7) 0.0308(7) -0.0017(6) 0.0051(6) 0.0007(5)
C12 0.0308(7) 0.0251(7) 0.0256(7) -0.0001(6) 0.0020(6) 0.0048(6)
C13 0.0244(7) 0.0310(7) 0.0262(7) -0.0034(6) 0.0015(6) 0.0016(6)
C14 0.0241(7) 0.0226(7) 0.0264(7) -0.0039(5) 0.0030(5) 0.0056(5)
C15 0.0265(7) 0.0269(7) 0.0309(7) -0.0021(6) 0.0082(6) 0.0020(6)
C16 0.0376(8) 0.0304(8) 0.0272(7) 0.0027(6) 0.0107(6) 0.0093(6)
C17 0.0353(8) 0.0357(8) 0.0233(7) -0.0041(6) 0.0000(6) 0.0110(6)
C18 0.0268(7) 0.0287(7) 0.0314(8) -0.0067(6) 0.0005(6) 0.0014(6)
C19 0.0259(7) 0.0201(7) 0.0263(7) -0.0038(5) 0.0039(5) 0.0034(5)
C20 0.0366(8) 0.0265(7) 0.0282(7) 0.0030(6) 0.0097(6) -0.0032(6)
O1 0.0352(6) 0.0227(5) 0.0324(5) -0.0004(4) 0.0040(4) 0.0023(4)
O2 0.0464(7) 0.0320(6) 0.0298(6) 0.0012(4) -0.0043(5) 0.0029(5)
O3 0.0571(8) 0.0381(6) 0.0348(6) -0.0088(5) 0.0055(5) -0.0122(5)
O4 0.0292(5) 0.0319(5) 0.0304(5) -0.0016(4) 0.0059(4) -0.0030(4)
O5 0.0341(6) 0.0386(6) 0.0281(5) -0.0080(4) 0.0077(4) -0.0049(5)
O6 0.0446(7) 0.0446(7) 0.0416(6) -0.0039(5) 0.0217(5) -0.0008(5)

loop_
_atom_type_symbol
_atom_type_description
_atom_type_scat_dispersion_real
_atom_type_scat_dispersion_imag
_atom_type_scat_source
C C 0.0033 0.0016 'International Tables Vol C Tables 4.2.6.8 and 6.1.1.4'
H H 0.0000 0.0000 'International Tables Vol C Tables 4.2.6.8 and 6.1.1.4'
O O 0.0106 0.0060 'International Tables Vol C Tables 4.2.6.8 and 6.1.1.4'

loop_
_geom_angle_atom_site_label_1
_geom_angle_atom_site_label_2
_geom_angle_atom_site_label_3
_geom_angle
O1 C1 C9 111.66(11)
O1 C1 C2 103.83(11)
C9 C1 C2 104.55(12)
O1 C1 H1 112.1
C9 C1 H1 112.1
C2 C1 H1 112.1
O2 C2 C3 110.62(13)
O2 C2 C1 102.26(11)
C3 C2 C1 107.53(12)
O2 C2 H2 112.0
C3 C2 H2 112.0
C1 C2 H2 112.0
C4 C3 C2 103.83(12)
C4 C3 H3A 111.0
C2 C3 H3A 111.0
C4 C3 H3B 111.0
C2 C3 H3B 111.0
H3A C3 H3B 109.0
C5 C4 C9 119.87(14)
C5 C4 C3 128.77(14)
C9 C4 C3 111.35(12)
C6 C5 C4 119.21(15)
C6 C5 H4 120.4
C4 C5 H4 120.4
C5 C6 C7 120.74(14)
C5 C6 H5 119.6
C7 C6 H5 119.6
C8 C7 C6 120.37(15)
C8 C7 H6 119.8
C6 C7 H6 119.8
C9 C8 C7 118.66(15)
C9 C8 H7 120.7
C7 C8 H7 120.7
C8 C9 C4 121.15(13)
C8 C9 C1 128.22(13)
C4 C9 C1 110.62(12)
O3 C10 O1 124.33(14)
O3 C10 O2 123.84(14)
O1 C10 O2 111.83(12)
O4 C11 C19 112.53(11)
O4 C11 C12 104.07(11)
C19 C11 C12 104.93(11)
O4 C11 H8 111.6
C19 C11 H8 111.6
C12 C11 H8 111.6
O5 C12 C13 110.96(12)
O5 C12 C11 102.46(11)
C13 C12 C11 107.84(11)
O5 C12 H9 111.7
C13 C12 H9 111.7
C11 C12 H9 111.7
C14 C13 C12 104.32(11)
C14 C13 H10B 110.9
C12 C13 H10B 110.9
C14 C13 H10A 110.9
C12 C13 H10A 110.9
H10B C13 H10A 108.9
C19 C14 C15 119.93(13)
C19 C14 C13 111.95(12)
C15 C14 C13 128.13(13)
C16 C15 C14 118.98(14)
C16 C15 H11 120.5
C14 C15 H11 120.5
C15 C16 C17 120.73(14)
C15 C16 H12 119.6
C17 C16 H12 119.6
C18 C17 C16 120.57(13)
C18 C17 H13 119.7
C16 C17 H13 119.7
C19 C18 C17 118.52(14)
C19 C18 H14 120.7
C17 C18 H14 120.7
C18 C19 C14 121.24(13)
C18 C19 C11 128.26(13)
C14 C19 C11 110.49(12)
O6 C20 O5 124.16(14)
O6 C20 O4 123.68(14)
O5 C20 O4 112.13(12)
C10 O1 C1 109.43(11)
C10 O2 C2 110.50(11)
C20 O4 C11 109.69(11)
C20 O5 C12 110.87(11)

loop_
_geom_bond_atom_site_label_1
_geom_bond_atom_site_label_2
_geom_bond_distance
C1 O1 1.4557(18)
C1 C9 1.500(2)
C1 C2 1.535(2)
C1 H1 0.9800
C2 O2 1.4505(19)
C2 C3 1.526(2)
C2 H2 0.9800
C3 C4 1.510(2)
C3 H3A 0.9700
C3 H3B 0.9700
C4 C5 1.387(2)
C4 C9 1.390(2)
C5 C6 1.383(2)
C5 H4 0.9300
C6 C7 1.390(2)
C6 H5 0.9300
C7 C8 1.387(2)
C7 H6 0.9300
C8 C9 1.386(2)
C8 H7 0.9300
C10 O3 1.1959(18)
C10 O1 1.3358(19)
C10 O2 1.3432(19)
C11 O4 1.4518(17)
C11 C19 1.502(2)
C11 C12 1.543(2)
C11 H8 0.9800
C12 O5 1.4518(17)
C12 C13 1.527(2)
C12 H9 0.9800
C13 C14 1.509(2)
C13 H10B 0.9700
C13 H10A 0.9700
C14 C19 1.390(2)
C14 C15 1.393(2)
C15 C16 1.385(2)
C15 H11 0.9300
C16 C17 1.390(2)
C16 H12 0.9300
C17 C18 1.389(2)
C17 H13 0.9300
C18 C19 1.386(2)
C18 H14 0.9300
C20 O6 1.1974(18)
C20 O5 1.3335(19)
C20 O4 1.3401(18)
